data_2009873
loop_
_publ_author_name
'Mackay, M. F.'
'Trantino, G. J.'
'Duggan, B. M.'
'Wilshire, J. F. K.'

_publ_section_title
;
 1-Acetyl-5-benzyl-2-methylthio-5<i>H</i>-imidazol-4-one
;
_journal_issue 7
_journal_name_full 'Acta Crystallographica Section C'
_journal_page_first 1159
_journal_page_last 1161
_journal_paper_doi 10.1107/S0108270193013150
_journal_volume 50
_journal_year 1994
_chemical_formula_moiety 'C13 H14 N2 O2 S1'
_chemical_formula_sum 'C13 H14 N2 O2 S'
_chemical_formula_weight 262.3
_symmetry_cell_setting monoclinic
_symmetry_space_group_name_Hall '-P 2ybc'
_symmetry_space_group_name_H-M 'P 1 21/c 1'
_atom_type_scat_source 'SHELX76 (Sheldrick, 1976)'
_cell_angle_alpha 90.
_cell_angle_beta 115.200(10)
_cell_angle_gamma 90.
_cell_formula_units_Z 4
_cell_length_a 8.8110(10)
_cell_length_b 17.768(2)
_cell_length_c 9.4260(10)
_cell_measurement_reflns_used 25
_cell_measurement_temperature 292.0(10)
_cell_measurement_theta_max 41
_cell_measurement_theta_min 21
_cell_volume 1335.2(3)
_diffrn_measurement_device 'Rigaku AFC'
_diffrn_measurement_method \w-2\q
_diffrn_radiation_type CuK\a
_diffrn_radiation_wavelength 1.5418
_diffrn_reflns_av_R_equivalents 0.0116
_diffrn_reflns_limit_h_max 10
_diffrn_reflns_limit_h_min -10
_diffrn_reflns_limit_k_max 20
_diffrn_reflns_limit_k_min 0
_diffrn_reflns_limit_l_max 11
_diffrn_reflns_limit_l_min 0
_diffrn_reflns_number 2494
_diffrn_reflns_theta_max 65
_diffrn_standards_decay_% none
_diffrn_standards_interval_count 50
_diffrn_standards_number 3
_exptl_absorpt_coefficient_mu 2.08
_exptl_absorpt_correction_T_max 0.460
_exptl_absorpt_correction_T_min 0.445
_exptl_absorpt_correction_type analytical
_exptl_crystal_colour colourless
_exptl_crystal_density_diffrn 1.305
_exptl_crystal_density_meas 1.295(5)
_exptl_crystal_description prismatic
_exptl_crystal_size_max 0.395
_exptl_crystal_size_mid 0.395
_exptl_crystal_size_min 0.290
_refine_diff_density_max 0.21
_refine_diff_density_min 0.19
_refine_ls_extinction_coef 'F* = F{1-[3.9(2)x10^-6^F^2^/sin\q]}'
_refine_ls_extinction_method isotropic
_refine_ls_goodness_of_fit_obs 1.88
_refine_ls_hydrogen_treatment refall
_refine_ls_number_parameters 222
_refine_ls_number_reflns 1662
_refine_ls_R_factor_obs 0.037
_refine_ls_shift/esd_max 0.003
_refine_ls_structure_factor_coef F
_refine_ls_weighting_details 'w = [\s^2^(F~o~ + 0.0005F~o~^2^]^-1^'
_refine_ls_weighting_scheme calc
_refine_ls_wR_factor_obs 0.052
_reflns_number_observed 1662
_reflns_number_total 2272
_reflns_observed_criterion I>=2\s(I)
_cod_data_source_file hl1047.cif
_cod_data_source_block hl1047_structure_1_of_1
_cod_depositor_comments
;
The following automatic conversions were performed:

'_refine_ls_weighting_scheme' value '[\s^2^(F~o~ +
0.0005F~o~^2^]^-1^' was changed to 'calc'. New tag
'_refine_ls_weighting_details' was created. The value of the new tag
was set to 'w = [\s^2^(F~o~ + 0.0005F~o~^2^]^-1^'.

Automatic conversion script
Id: cif_fix_values 3143 2015-03-26 13:38:13Z robertas 
;
_cod_original_cell_volume 1335.2(6)
_cod_original_sg_symbol_H-M 'P 21/c'
_cod_original_formula_sum 'C13 H14 N2 O2 S1'
_cod_database_code 2009873

loop_
_atom_site_label
_atom_site_fract_x
_atom_site_fract_y
_atom_site_fract_z
N(1) .3721(2) -.15310(10) .0398(2)
C(2) .4554(3) -.18760(10) .1851(3)
N(3) .3654(2) -.23570(10) .2224(2)
C(4) .2068(3) -.23610(10) .0982(3)
C(5) .1960(3) -.17810(10) -.0243(3)
C(1') .4471(3) -.10780(10) -.0329(3)
O(1') .5951(2) -.09380(10) .0333(2)
C('') .3367(4) -.0781(2) -.1921(4)
S(2') .66164(7) -.16683(4) .30622(8)
C(2') .6839(4) -.2183(3) .4782(4)
O(4) .0910(2) -.27530(10) .0908(2)
C(5') .0722(3) -.11550(10) -.0319(3)
C(6') .1174(3) -.07660(10) .1245(3)
C(7') .2369(3) -.01980(10) .1744(3)
C(8') .2809(4) .0144(2) .3163(4)
C(9') .2064(4) -.0076(2) .4141(4)
C(10') .0868(4) -.0632(2) .3649(4)
C(11') .0422(4) -.0977(2) .2205(4)
H(5) .169(3) -.1980(10) -.123(3)
H(1''a) .246(5) -.109(2) -.244(5)
H(1''b) .280(6) -.024(3) -.168(5)
H(1''c) .406(4) -.071(2) -.258(4)
H(2'a) .800(4) -.208(2) .558(4)
H(2'b) .589(6) -.199(3) .501(6)
H(2'c) .676(4) -.268(2) .445(4)
H(5'a) .069(3) -.079(2) -.119(3)
H(5'b) -.039(4) -.137(2) -.069(3)
H(7) .283(4) -.005(2) .115(3)
H(8) .358(4) .053(2) .347(4)
H(9) .226(4) .013(2) .526(4)
H(10) .021(5) -.074(2) .443(4)
H(11) -.042(4) -.132(2) .179(3)

loop_
_geom_angle_atom_site_label_1
_geom_angle_atom_site_label_2
_geom_angle_atom_site_label_3
_geom_angle
_geom_angle_publ_flag
C(2) N(1) C(5) 107.0(2) yes
N(1) C(2) N(3) 115.2(2) yes
C(2) N(3) C(4) 106.5(2) yes
N(3) C(4) C(5) 110.6(2) yes
N(1) C(5) C(4) 100.3(2) yes
C(2) N(1) C(1') 125.3(2) yes
C(5) N(1) C(1') 127.6(2) yes
N(1) C(1') C(1'') 117.1(2) yes
N(1) C(1') O(1') 119.9(2) yes
O(1') C(1') C(1'') 123.0(2) yes
N(1) C(2) S(2') 121.5(2) yes
N(3) C(2) S(2') 123.3(2) yes
C(2) S(2') C(2') 99.7(2) yes
N(3) C(4) O(4) 124.8(2) yes
C(5) C(4) O(4) 124.5(2) yes
N(1) C(5) C(5') 113.8(2) yes
C(4) C(5) C(5') 109.8(2) yes
C(5) C(5') C(6') 113.3(2) yes

loop_
_geom_bond_atom_site_label_1
_geom_bond_atom_site_label_2
_geom_bond_distance
_geom_bond_publ_flag
N(1) C(2) 1.391(3) yes
N(1) C(5) 1.474(3) yes
C(2) N(3) 1.312(3) yes
N(3) C(4) 1.389(2) yes
C(4) C(5) 1.520(4) yes
N(1) C(1') 1.393(4) yes
C(5') C(6') 1.520(4) no
C(7') C(8') 1.366(4) no
C(9') C(10') 1.373(5) no
C(6') C(11') 1.382(5) yes
C(1') O(1') 1.208(3) yes
C(1') C(1'') 1.494(4) yes
C(2) S(2') 1.725(2) yes
S(2') C(2') 1.798(4) yes
C(4) O(4) 1.213(3) yes
C(5) C(5') 1.538(3) yes
C(6') C(7') 1.388(3) no
C(8') C(9') 1.396(6) no
C(10') C(11') 1.388(5) no

loop_
_geom_torsion_atom_site_label_1
_geom_torsion_atom_site_label_2
_geom_torsion_atom_site_label_3
_geom_torsion_atom_site_label_4
_geom_torsion
_geom_torsion_publ_flag
N(1) C(2) N(3) C(4) -0.5(3) yes
C(2) N(3) C(4) C(5) -3.9(3) yes
N(3) C(4) C(5) N(1) 6.3(2) yes
C(4) C(5) N(1) C(2) -6.2(2) yes
C(5) N(1) C(2) N(3) 4.7(3) yes
N(3) C(2) N(1) C(1') -171.3(2) yes
C(2) N(1) C(1') O(1') -2.6(4) yes
C(5) N(1) C(1') C(1'') 2.6(4) yes
N(3) C(2) S(2') C(2') -6.4(3) yes
C(2) N(3) C(4) O(4) 178.6(2) yes
C(4) C(5) C(5') C(6') 57.1(3) yes
C(5) C(5') C(6') C(7') 81.9(3) yes
